data_7720975
loop_
_publ_author_name
'Wen, Tao-Xiao'
'Liu, Jia-Chuan'
'Chen, Yan-Cong'
'Du, Shan-Nan'
'Wu, Si-Guo'
'Deng, Wei'
'Liu, Jun-Liang'
'Tong, Ming-Liang'

_publ_section_title
;
 Strongly axial monodentate carboxylate for dysprosium single-ion magnets.
;
_journal_issue 16
_journal_name_full 'Dalton transactions (Cambridge, England : 2003)'
_journal_page_first 6398
_journal_page_last 6406
_journal_paper_doi 10.1039/d6dt00585c
_journal_volume 55
_journal_year 2026
_chemical_formula_moiety 'C48 H41 Dy N5 O2 P S2, 1[H2O]'
_chemical_formula_sum 'C48 H43 Dy N5 O3 P S2'
_chemical_formula_weight 995.46
_space_group_crystal_system triclinic
_space_group_IT_number 2
_space_group_name_Hall '-P 1'
_space_group_name_H-M_alt 'P -1'
_atom_sites_solution_hydrogens geom
_atom_sites_solution_primary dual
_audit_creation_date 2026-02-04
_audit_creation_method
;
Olex2 1.5
(compiled 2025.07.13 svn.rb7424aed for OlexSys, GUI svn.r7314)
;
_audit_update_record
;
2026-02-05 deposited with the CCDC.	2026-03-24 downloaded from the CCDC.
;
_cell_angle_alpha 84.4600(10)
_cell_angle_beta 88.0500(10)
_cell_angle_gamma 79.3970(10)
_cell_formula_units_Z 2
_cell_length_a 9.88750(10)
_cell_length_b 13.4559(2)
_cell_length_c 16.7263(2)
_cell_measurement_reflns_used 13169
_cell_measurement_temperature 100.01(10)
_cell_measurement_theta_max 73.9020
_cell_measurement_theta_min 2.6180
_cell_volume 2176.84(5)
_computing_cell_refinement 'CrysAlisPro 1.171.43.98a (Rigaku OD, 2023)'
_computing_data_collection 'CrysAlisPro system (CCD 43.98a 64-bit (release 24-11-2023))'
_computing_data_reduction 'CrysAlisPro 1.171.43.98a (Rigaku OD, 2023)'
_computing_molecular_graphics 'Olex2 1.5 (Dolomanov et al., 2009)'
_computing_publication_material 'Olex2 1.5 (Dolomanov et al., 2009)'
_computing_structure_refinement 'SHELXL 2018/1 (Sheldrick, 2015)'
_computing_structure_solution 'SHELXT 2018/2 (Sheldrick, 2018)'
_diffrn_ambient_environment N~2~
_diffrn_ambient_temperature 100.01(10)
_diffrn_detector 'Hybrid Pixel Array Detector'
_diffrn_detector_area_resol_mean 10.0000
_diffrn_detector_type HyPix
_diffrn_measured_fraction_theta_full 0.997
_diffrn_measured_fraction_theta_max 0.943
_diffrn_measurement_details
;
List of Runs (angles in degrees, time in seconds):

  # Type    Start    End  Width  t~exp~   \w     \q     \k     \f   Frames
#--------------------------------------------------------------------------
  1  \w    -46.00  36.00   0.50    0.05    --  -39.60  38.00-150.00  164
  2  \w    -25.00  40.00   0.50    0.05    --  -39.60  19.00 -90.00  130
  3  \w    -27.00  32.00   0.50    0.05    --  -39.60  19.00 -30.00  118
  4  \w    -27.00  40.00   0.50    0.05    --  -39.60  19.00 120.00  134
  5  \w     78.00 116.00   0.50    0.05    --   39.60-164.00  63.00   76
  6  \w     75.00 101.00   0.50    0.07    --  110.21 -95.00  90.00   52
  7  \w     35.00  61.00   0.50    0.07    --  110.21 -95.00  90.00   52
  8  \w     29.00  69.00   0.50    0.07    --  110.21 -95.00  30.00   80
  9  \w     74.00 104.00   0.50    0.07    --  110.21 -95.00  30.00   60
 10  \w     91.00 138.00   0.50    0.07    --  110.21-164.00  63.00   94
 11  \w     36.00  90.00   0.50    0.05    --   39.60-117.00-147.00  108
 12  \w     75.00 109.00   0.50    0.07    --  110.21-117.00-147.00   68
 13  \w     67.00  99.00   0.50    0.07    --  110.21 -77.00-120.00   64
 14  \w     36.00  63.00   0.50    0.07    --  110.21 -77.00-120.00   54
 15  \w     44.00  92.00   0.50    0.07    --  110.21 -77.00-180.00   96
 16  \w     42.00  67.00   0.50    0.07    --  110.21 -61.00-120.00   50
 17  \w     43.00  68.00   0.50    0.07    --  110.21 -61.00 -60.00   50
 18  \w     37.00 101.00   0.50    0.07    --  110.21 -77.00  30.00  128
 19  \w    -43.00 -17.00   0.50    0.05    --   39.60 -19.00 -30.00   52
 20  \w     35.00  68.00   0.50    0.07    --  110.21 -61.00  90.00   66
 21  \w     41.00  68.00   0.50    0.07    --  110.21 -61.00 120.00   54
 22  \w     75.00 162.00   0.50    0.07    --  110.21  30.00   0.00  174
 23  \w    128.00 172.00   0.50    0.07    --  110.21  61.00   0.00   88
 24  \w     87.00 115.00   0.50    0.07    --  110.21  61.00   0.00   56
 25  \w    112.00 147.00   0.50    0.07    --  110.21 117.00 -60.00   70
 26  \w     94.00 120.00   0.50    0.07    --  110.21 164.00  88.00   52
 27  \w     51.00 106.00   0.50    0.05    --   39.60 164.00  88.00  110
 28  \w   -106.00 -81.00   0.50    0.05    --  -39.60 164.00  88.00   50
 29  \w   -137.00 -80.00   0.50    0.07    --  -97.00 164.00  88.00  114
 30  \w    -79.00 -34.00   0.50    0.05    --  -39.60 117.00 -60.00   90
 31  \w   -105.00 -79.00   0.50    0.07    --  -97.00 117.00 -60.00   52
 32  \w    -50.00 -19.00   0.50    0.07    --  -97.00  45.00  60.00   62
 33  \w    -53.00 -20.00   0.50    0.07    --  -97.00  45.00 -30.00   66
 34  \w    -49.00 -20.00   0.50    0.07    --  -97.00  45.00 -90.00   58
 35  \w    -51.00 -19.00   0.50    0.07    --  -97.00  45.00  90.00   64
 36  \w    -52.00 -22.00   0.50    0.07    --  -97.00  45.00 120.00   60
 37  \w    -54.00 -18.00   0.50    0.07    --  -97.00  45.00 150.00   72
 38  \w   -172.00 -63.00   0.50    0.07    --  -97.00 -30.00 150.00  218
 39  \w   -155.00 -72.00   0.50    0.07    --  -97.00 -61.00 120.00  166
 40  \w   -130.00-105.00   0.50    0.07    --  -97.00-164.00  63.00   50
 41  \w    -86.00 -57.00   0.50    0.05    --  -39.60-164.00  63.00   58
 42  \w   -123.00 -95.00   0.50    0.07    --  -97.00 -95.00  90.00   56
 43  \w   -152.00-126.00   0.50    0.07    --  -97.00 -95.00  90.00   52
 44  \w   -160.00-101.00   0.50    0.07    --  -97.00 -95.00 150.00  118
 45  \w   -165.00-116.00   0.50    0.07    --  -97.00 -45.00 -90.00   98
 46  \w   -153.00-118.00   0.50    0.07    --  -97.00-117.00-147.00   70
;
_diffrn_measurement_device 'four-circle diffractometer'
_diffrn_measurement_device_type 'ROD, Synergy Custom system, HyPix'
_diffrn_measurement_method '\w scans'
_diffrn_orient_matrix_type 'CrysAlisPro convention (1999,Acta A55,543-557)'
_diffrn_orient_matrix_UB_11 -0.0243313000
_diffrn_orient_matrix_UB_12 0.1156824000
_diffrn_orient_matrix_UB_13 -0.0219171000
_diffrn_orient_matrix_UB_21 0.0326318000
_diffrn_orient_matrix_UB_22 -0.0173283000
_diffrn_orient_matrix_UB_23 -0.0888437000
_diffrn_orient_matrix_UB_31 -0.1532237000
_diffrn_orient_matrix_UB_32 -0.0000729000
_diffrn_orient_matrix_UB_33 -0.0138481000
_diffrn_radiation_monochromator mirror
_diffrn_radiation_probe x-ray
_diffrn_radiation_type 'Cu K\a'
_diffrn_radiation_wavelength 1.54184
_diffrn_reflns_av_R_equivalents 0.0440
_diffrn_reflns_av_unetI/netI 0.0450
_diffrn_reflns_Laue_measured_fraction_full 0.997
_diffrn_reflns_Laue_measured_fraction_max 0.943
_diffrn_reflns_limit_h_max 9
_diffrn_reflns_limit_h_min -12
_diffrn_reflns_limit_k_max 16
_diffrn_reflns_limit_k_min -16
_diffrn_reflns_limit_l_max 19
_diffrn_reflns_limit_l_min -20
_diffrn_reflns_number 22153
_diffrn_reflns_point_group_measured_fraction_full 0.997
_diffrn_reflns_point_group_measured_fraction_max 0.943
_diffrn_reflns_theta_full 67.684
_diffrn_reflns_theta_max 74.428
_diffrn_reflns_theta_min 2.654
_diffrn_source 'Rotating-anode X-ray tube'
_diffrn_source_type 'Rigaku (Cu) X-ray Source'
_exptl_absorpt_coefficient_mu 10.808
_exptl_absorpt_correction_T_max 1.00000
_exptl_absorpt_correction_T_min 0.48710
_exptl_absorpt_correction_type multi-scan
_exptl_absorpt_process_details
;
CrysAlisPro 1.171.43.98a (Rigaku Oxford Diffraction, 2023)
Empirical absorption correction using spherical harmonics,
implemented in SCALE3 ABSPACK scaling algorithm.
;
_exptl_crystal_colour 'light orange'
_exptl_crystal_density_diffrn 1.519
_exptl_crystal_description plate
_exptl_crystal_F_000 1006
_exptl_crystal_size_max 0.2
_exptl_crystal_size_mid 0.07
_exptl_crystal_size_min 0.04
_refine_diff_density_max 2.113
_refine_diff_density_min -1.189
_refine_diff_density_rms 0.113
_refine_ls_extinction_method none
_refine_ls_goodness_of_fit_ref 1.073
_refine_ls_hydrogen_treatment constr
_refine_ls_matrix_type full
_refine_ls_number_parameters 535
_refine_ls_number_reflns 8381
_refine_ls_number_restraints 1
_refine_ls_restrained_S_all 1.075
_refine_ls_R_factor_all 0.0450
_refine_ls_R_factor_gt 0.0420
_refine_ls_shift/su_max 0.001
_refine_ls_shift/su_mean 0.000
_refine_ls_structure_factor_coef Fsqd
_refine_ls_weighting_details 'w=1/[\s^2^(Fo^2^)+(0.0693P)^2^+3.2687P] where P=(Fo^2^+2Fc^2^)/3'
_refine_ls_weighting_scheme calc
_refine_ls_wR_factor_gt 0.1143
_refine_ls_wR_factor_ref 0.1161
_reflns_Friedel_coverage 0.000
_reflns_number_gt 7843
_reflns_number_total 8381
_reflns_threshold_expression 'I > 2\s(I)'
_cod_data_source_file d6dt00585c2.cif
_cod_data_source_block '[Dy(DABBT)(CH3PhO)(Ph3PO)]H2O'
_cod_database_code 7720975
_shelx_shelxl_version_number 2018/1
_chemical_oxdiff_formula CHONSPFDy
_chemical_oxdiff_usercomment CHONSPFDy
_shelx_space_group_comment
;
The symmetry employed for this shelxl refinement is uniquely defined
by the following loop, which should always be used as a source of
symmetry information in preference to the above space-group names.
They are only intended as comments.
;
_shelx_estimated_absorpt_t_max 0.672
_shelx_estimated_absorpt_t_min 0.221
_olex2_refinement_description
;
1. Fixed Uiso
 At 1.2 times of:
  All C(H) groups
 At 1.5 times of:
  All C(H,H,H) groups
2. Rigid bond restraints
 P004, O1
 with sigma for 1-2 distances of 0.001 and sigma for 1-3 distances of 0.001
3.a Aromatic/amide H refined with riding coordinates:
 C43(H43), C29(H29), C20(H20), C19(H19), C46(H46), C11(H11), C41(H41),
 C30(H30), C31(H31), C5(H5), C10(H10), C23(H23), C40(H40), C7(H7), C47(H47),
 C21(H21), C13(H13), C22(H22), C44(H44), C37(H37), C39(H39), C38(H38), C17(H17),
  C8(H8), C14(H14), C9(H9), C4(H4), C3(H3), C1(H1), C15(H15), C16(H16), C2(H2)
3.b Idealised Me refined as rotating group:
 C34(H34A,H34B,H34C), C26(H26A,H26B,H26C), C48(H48A,H48B,H48C)
;
_smtbx_masks_special_details
;
A solvent mask was calculated and 35 electrons were 
found in a volume of 151\%A^3^ in 1 void per unit cell. 
This is consistent with the presence of 
1[H2O] per Formula Unit 
which account for 20 electrons 
per unit cell.
;
_smtbx_masks_void_probe_radius 1.2
_smtbx_masks_void_truncation_radius 1.2
_olex2_submission_special_instructions 'No special instructions were received'
_oxdiff_exptl_absorpt_empirical_details
;
Empirical correction (ABSPACK) includes:
- Absorption correction using spherical harmonics
- Frame scaling
;
_oxdiff_exptl_absorpt_empirical_full_max 2.518
_oxdiff_exptl_absorpt_empirical_full_min 0.482

loop_
_space_group_symop_operation_xyz
'x, y, z'
'-x, -y, -z'

loop_
_atom_site_label
_atom_site_type_symbol
_atom_site_fract_x
_atom_site_fract_y
_atom_site_fract_z
_atom_site_U_iso_or_equiv
_atom_site_adp_type
_atom_site_occupancy
_atom_site_site_symmetry_order
_atom_site_calc_flag
_atom_site_refinement_flags_posn
_atom_site_refinement_flags_adp
_atom_site_refinement_flags_occupancy
_atom_site_disorder_assembly
_atom_site_disorder_group
Dy1 Dy 0.30165(2) 0.60558(2) 0.29714(2) 0.01593(9) Uani 1 1 d . . . . .
S2 S 0.10665(9) 0.60265(8) 0.41849(6) 0.0224(2) Uani 1 1 d . . . . .
S1 S 0.09865(9) 0.62737(8) 0.18460(6) 0.0214(2) Uani 1 1 d . . . . .
P004 P 0.33908(10) 0.87441(7) 0.25537(6) 0.0199(2) Uani 1 1 d . U . . .
O2 O 0.3698(3) 0.4450(2) 0.29902(17) 0.0211(6) Uani 1 1 d . . . . .
O1 O 0.2895(3) 0.7782(2) 0.28385(17) 0.0199(5) Uani 1 1 d . U . . .
N1 N 0.3307(3) 0.6208(3) 0.08837(19) 0.0194(7) Uani 1 1 d . . . . .
N3 N 0.5468(3) 0.5993(2) 0.29333(19) 0.0167(6) Uani 1 1 d . . . . .
N2 N 0.4023(3) 0.6092(2) 0.15961(19) 0.0179(6) Uani 1 1 d . . . . .
N5 N 0.3170(3) 0.6608(2) 0.49499(19) 0.0180(6) Uani 1 1 d . . . . .
N4 N 0.3963(3) 0.6280(2) 0.42883(19) 0.0176(6) Uani 1 1 d . . . . .
C12 C 0.5028(4) 0.8545(3) 0.2028(3) 0.0223(8) Uani 1 1 d . . . . .
C43 C 0.5533(4) 0.3082(3) 0.2836(3) 0.0227(8) Uani 1 1 d . . . . .
H43 H 0.596840 0.322226 0.329943 0.027 Uiso 1 1 calc R U . . .
C28 C 0.6167(4) 0.5752(3) 0.2250(2) 0.0185(8) Uani 1 1 d . . . . .
C32 C 0.6134(4) 0.5935(3) 0.3633(2) 0.0186(8) Uani 1 1 d . . . . .
C29 C 0.7592(4) 0.5424(3) 0.2259(3) 0.0226(8) Uani 1 1 d . . . . .
H29 H 0.808553 0.525831 0.177858 0.027 Uiso 1 1 calc R U . . .
C20 C -0.0740(4) 0.6229(3) -0.0571(3) 0.0246(9) Uani 1 1 d . . . . .
H20 H -0.163522 0.606827 -0.058128 0.030 Uiso 1 1 calc R U . . .
C19 C -0.0098(4) 0.6210(3) 0.0154(3) 0.0222(8) Uani 1 1 d . . . . .
H19 H -0.056717 0.604500 0.063987 0.027 Uiso 1 1 calc R U . . .
C33 C 0.5286(4) 0.6238(3) 0.4349(2) 0.0187(8) Uani 1 1 d . . . . .
C46 C 0.4338(5) 0.2677(3) 0.1455(3) 0.0276(9) Uani 1 1 d . . . . .
H46 H 0.392257 0.255542 0.097850 0.033 Uiso 1 1 calc R U . . .
C45 C 0.5550(4) 0.2046(3) 0.1713(3) 0.0270(9) Uani 1 1 d . . . . .
C24 C 0.1232(4) 0.6430(3) 0.0186(2) 0.0204(8) Uani 1 1 d . . . . .
C27 C 0.5343(4) 0.5868(3) 0.1509(2) 0.0180(8) Uani 1 1 d . . . . .
C42 C 0.4306(4) 0.3692(3) 0.2583(2) 0.0198(8) Uani 1 1 d . . . . .
C11 C 0.6243(4) 0.8298(3) 0.2462(3) 0.0269(9) Uani 1 1 d . . . . .
H11 H 0.621306 0.830221 0.302964 0.032 Uiso 1 1 calc R U . . .
C36 C 0.0970(4) 0.6993(3) 0.5573(2) 0.0191(8) Uani 1 1 d . . . . .
C41 C -0.0252(4) 0.6651(3) 0.5800(2) 0.0221(8) Uani 1 1 d . . . . .
H41 H -0.049605 0.611102 0.554399 0.026 Uiso 1 1 calc R U . . .
C25 C 0.1970(4) 0.6309(3) 0.0964(2) 0.0191(8) Uani 1 1 d . . . . .
C30 C 0.8276(4) 0.5343(3) 0.2978(3) 0.0231(8) Uani 1 1 d . . . . .
H30 H 0.924275 0.511076 0.299379 0.028 Uiso 1 1 calc R U . . .
C34 C 0.5973(4) 0.6486(4) 0.5056(3) 0.0255(9) Uani 1 1 d . . . . .
H34A H 0.646232 0.585817 0.534015 0.038 Uiso 1 1 calc R U . . .
H34B H 0.528189 0.683383 0.541740 0.038 Uiso 1 1 calc R U . . .
H34C H 0.663007 0.692879 0.487969 0.038 Uiso 1 1 calc R U . . .
C31 C 0.7556(4) 0.5599(3) 0.3670(2) 0.0214(8) Uani 1 1 d . . . . .
H31 H 0.801925 0.554865 0.416440 0.026 Uiso 1 1 calc R U . . .
C5 C 0.2390(5) 1.0463(3) 0.1527(3) 0.0273(9) Uani 1 1 d . . . . .
H5 H 0.319076 1.070974 0.165309 0.033 Uiso 1 1 calc R U . . .
C18 C 0.3537(4) 0.9469(3) 0.3376(3) 0.0245(9) Uani 1 1 d . . . . .
C10 C 0.7494(4) 0.8046(4) 0.2064(3) 0.0315(10) Uani 1 1 d . . . . .
H10 H 0.832222 0.786212 0.235768 0.038 Uiso 1 1 calc R U . . .
C23 C 0.1876(4) 0.6703(3) -0.0538(3) 0.0233(8) Uani 1 1 d . . . . .
H23 H 0.276974 0.686697 -0.053238 0.028 Uiso 1 1 calc R U . . .
C40 C -0.1121(4) 0.7089(4) 0.6397(3) 0.0283(9) Uani 1 1 d . . . . .
H40 H -0.193830 0.683924 0.655287 0.034 Uiso 1 1 calc R U . . .
C7 C 0.5074(5) 0.8551(4) 0.1191(3) 0.0299(9) Uani 1 1 d . . . . .
H7 H 0.424826 0.871213 0.089426 0.036 Uiso 1 1 calc R U . . .
C47 C 0.3722(4) 0.3486(3) 0.1883(3) 0.0251(9) Uani 1 1 d . . . . .
H47 H 0.289085 0.390305 0.169563 0.030 Uiso 1 1 calc R U . . .
C21 C -0.0069(5) 0.6484(3) -0.1287(3) 0.0264(9) Uani 1 1 d . . . . .
H21 H -0.049544 0.648400 -0.178752 0.032 Uiso 1 1 calc R U . . .
C13 C 0.4216(5) 1.0297(3) 0.3308(3) 0.0273(9) Uani 1 1 d . . . . .
H13 H 0.470478 1.044968 0.282580 0.033 Uiso 1 1 calc R U . . .
C26 C 0.6067(4) 0.5727(4) 0.0711(3) 0.0262(9) Uani 1 1 d . . . . .
H26A H 0.623774 0.500548 0.062021 0.039 Uiso 1 1 calc R U . . .
H26B H 0.694525 0.596605 0.071110 0.039 Uiso 1 1 calc R U . . .
H26C H 0.548970 0.611692 0.028246 0.039 Uiso 1 1 calc R U . . .
C22 C 0.1223(4) 0.6737(3) -0.1263(3) 0.0265(9) Uani 1 1 d . . . . .
H22 H 0.166805 0.693569 -0.174917 0.032 Uiso 1 1 calc R U . . .
C6 C 0.2183(4) 0.9514(3) 0.1868(3) 0.0246(9) Uani 1 1 d . . . . .
C35 C 0.1873(4) 0.6550(3) 0.4912(2) 0.0191(8) Uani 1 1 d . . . . .
C44 C 0.6127(4) 0.2264(4) 0.2412(3) 0.0276(9) Uani 1 1 d . . . . .
H44 H 0.695140 0.184129 0.260382 0.033 Uiso 1 1 calc R U . . .
C37 C 0.1313(4) 0.7790(3) 0.5957(2) 0.0236(8) Uani 1 1 d . . . . .
H37 H 0.214649 0.802461 0.581701 0.028 Uiso 1 1 calc R U . . .
C39 C -0.0778(5) 0.7890(4) 0.6760(3) 0.0300(10) Uani 1 1 d . . . . .
H39 H -0.137404 0.820211 0.715755 0.036 Uiso 1 1 calc R U . . .
C38 C 0.0441(5) 0.8240(4) 0.6543(3) 0.0293(9) Uani 1 1 d . . . . .
H38 H 0.067509 0.878631 0.679603 0.035 Uiso 1 1 calc R U . . .
C17 C 0.2825(5) 0.9255(4) 0.4089(3) 0.0314(10) Uani 1 1 d . . . . .
H17 H 0.236516 0.869079 0.414475 0.038 Uiso 1 1 calc R U . . .
C8 C 0.6330(5) 0.8319(4) 0.0799(3) 0.0352(11) Uani 1 1 d . . . . .
H8 H 0.636802 0.833699 0.022943 0.042 Uiso 1 1 calc R U . . .
C14 C 0.4182(5) 1.0899(4) 0.3940(3) 0.0328(10) Uani 1 1 d . . . . .
H14 H 0.465582 1.145593 0.389315 0.039 Uiso 1 1 calc R U . . .
C9 C 0.7527(5) 0.8064(4) 0.1231(3) 0.0333(10) Uani 1 1 d . . . . .
H9 H 0.838411 0.789760 0.095625 0.040 Uiso 1 1 calc R U . . .
C48 C 0.6222(5) 0.1165(4) 0.1254(3) 0.0364(11) Uani 1 1 d . . . . .
H48A H 0.552558 0.094672 0.094186 0.055 Uiso 1 1 calc R U . . .
H48B H 0.664104 0.060004 0.163231 0.055 Uiso 1 1 calc R U . . .
H48C H 0.693320 0.137821 0.088902 0.055 Uiso 1 1 calc R U . . .
C4 C 0.1436(5) 1.1049(4) 0.1005(3) 0.0343(11) Uani 1 1 d . . . . .
H4 H 0.159203 1.168815 0.076600 0.041 Uiso 1 1 calc R U . . .
C3 C 0.0262(5) 1.0702(4) 0.0833(3) 0.0406(12) Uani 1 1 d . . . . .
H3 H -0.039980 1.110860 0.048360 0.049 Uiso 1 1 calc R U . . .
C1 C 0.0997(5) 0.9160(4) 0.1677(3) 0.0346(11) Uani 1 1 d . . . . .
H1 H 0.084967 0.850949 0.189594 0.041 Uiso 1 1 calc R U . . .
C15 C 0.3458(6) 1.0689(4) 0.4639(3) 0.0378(11) Uani 1 1 d . . . . .
H15 H 0.341960 1.110892 0.506684 0.045 Uiso 1 1 calc R U . . .
C16 C 0.2786(6) 0.9861(4) 0.4714(3) 0.0394(12) Uani 1 1 d . . . . .
H16 H 0.229956 0.971192 0.519738 0.047 Uiso 1 1 calc R U . . .
C2 C 0.0045(5) 0.9760(4) 0.1170(4) 0.0450(13) Uani 1 1 d . . . . .
H2 H -0.076863 0.952669 0.104967 0.054 Uiso 1 1 calc R U . . .

loop_
_atom_site_aniso_label
_atom_site_aniso_U_11
_atom_site_aniso_U_22
_atom_site_aniso_U_33
_atom_site_aniso_U_23
_atom_site_aniso_U_13
_atom_site_aniso_U_12
Dy1 0.01162(12) 0.02017(12) 0.01670(13) -0.00382(8) 0.00102(8) -0.00386(8)
S2 0.0152(4) 0.0328(5) 0.0225(5) -0.0103(4) 0.0037(4) -0.0101(4)
S1 0.0139(4) 0.0341(5) 0.0170(5) -0.0045(4) 0.0006(3) -0.0054(4)
P004 0.0168(5) 0.0194(5) 0.0235(5) -0.0033(4) 0.0030(4) -0.0033(4)
O2 0.0161(13) 0.0179(13) 0.0263(15) -0.0080(11) 0.0034(11) 0.0069(10)
O1 0.0183(13) 0.0221(12) 0.0222(14) -0.0014(10) 0.0024(11) -0.0120(10)
N1 0.0168(16) 0.0268(17) 0.0150(16) -0.0036(13) 0.0009(12) -0.0045(13)
N3 0.0133(15) 0.0195(15) 0.0178(16) -0.0024(12) 0.0008(12) -0.0044(12)
N2 0.0143(15) 0.0221(16) 0.0174(16) -0.0029(13) 0.0028(12) -0.0032(12)
N5 0.0155(16) 0.0224(16) 0.0168(16) -0.0014(13) 0.0027(12) -0.0058(12)
N4 0.0155(15) 0.0197(15) 0.0178(16) -0.0022(12) 0.0026(12) -0.0043(12)
C12 0.0179(19) 0.0211(19) 0.029(2) -0.0053(16) 0.0044(16) -0.0069(15)
C43 0.0162(19) 0.028(2) 0.025(2) -0.0046(17) -0.0007(15) -0.0041(16)
C28 0.0137(18) 0.0200(18) 0.022(2) -0.0028(15) -0.0001(14) -0.0028(14)
C32 0.0138(18) 0.0186(18) 0.024(2) -0.0011(15) -0.0015(15) -0.0061(14)
C29 0.0172(19) 0.027(2) 0.024(2) -0.0046(16) 0.0043(15) -0.0045(15)
C20 0.020(2) 0.030(2) 0.024(2) -0.0005(17) -0.0040(16) -0.0043(16)
C19 0.0188(19) 0.026(2) 0.021(2) 0.0022(16) 0.0008(15) -0.0044(15)
C33 0.0179(19) 0.0207(18) 0.0180(19) 0.0000(15) -0.0011(15) -0.0058(14)
C46 0.032(2) 0.030(2) 0.024(2) -0.0079(18) -0.0029(18) -0.0104(18)
C45 0.024(2) 0.026(2) 0.031(2) -0.0060(18) 0.0116(17) -0.0064(17)
C24 0.0182(19) 0.0218(19) 0.022(2) -0.0044(15) -0.0021(15) -0.0029(15)
C27 0.0157(18) 0.0202(18) 0.0193(19) -0.0029(15) 0.0042(15) -0.0062(14)
C42 0.0159(18) 0.0216(19) 0.022(2) -0.0002(15) 0.0046(15) -0.0065(15)
C11 0.027(2) 0.024(2) 0.030(2) -0.0013(17) 0.0037(18) -0.0070(17)
C36 0.0156(18) 0.0239(19) 0.0164(19) 0.0004(15) -0.0016(14) -0.0007(15)
C41 0.0171(19) 0.028(2) 0.021(2) -0.0053(16) 0.0007(15) -0.0027(15)
C25 0.0154(18) 0.0221(19) 0.020(2) -0.0053(15) 0.0004(15) -0.0015(14)
C30 0.0152(19) 0.025(2) 0.028(2) -0.0013(17) -0.0022(16) -0.0019(15)
C34 0.017(2) 0.042(3) 0.021(2) -0.0092(18) 0.0029(16) -0.0107(17)
C31 0.0160(19) 0.027(2) 0.022(2) 0.0004(16) 0.0000(15) -0.0065(15)
C5 0.026(2) 0.026(2) 0.030(2) -0.0039(18) 0.0040(18) -0.0053(17)
C18 0.023(2) 0.023(2) 0.028(2) -0.0051(17) 0.0024(17) -0.0053(16)
C10 0.018(2) 0.029(2) 0.047(3) -0.003(2) 0.0043(19) -0.0032(17)
C23 0.020(2) 0.027(2) 0.023(2) -0.0025(16) 0.0027(16) -0.0052(16)
C40 0.021(2) 0.040(3) 0.022(2) -0.0012(18) 0.0021(17) -0.0036(18)
C7 0.030(2) 0.030(2) 0.031(2) -0.0101(18) 0.0026(18) -0.0071(18)
C47 0.021(2) 0.029(2) 0.025(2) -0.0054(17) -0.0041(16) -0.0018(16)
C21 0.027(2) 0.030(2) 0.021(2) -0.0027(17) -0.0048(17) -0.0004(17)
C13 0.028(2) 0.028(2) 0.028(2) -0.0056(18) 0.0021(18) -0.0101(17)
C26 0.018(2) 0.040(2) 0.021(2) -0.0102(18) 0.0021(16) -0.0027(17)
C22 0.025(2) 0.031(2) 0.021(2) 0.0011(17) 0.0042(17) -0.0021(17)
C6 0.021(2) 0.025(2) 0.026(2) -0.0038(17) 0.0022(16) -0.0004(16)
C35 0.0200(19) 0.0193(18) 0.0178(19) -0.0022(15) 0.0003(15) -0.0032(14)
C44 0.017(2) 0.032(2) 0.033(2) -0.0031(18) 0.0021(17) -0.0026(16)
C37 0.0169(19) 0.034(2) 0.021(2) -0.0072(17) -0.0021(15) -0.0034(16)
C39 0.023(2) 0.043(3) 0.019(2) -0.0073(19) 0.0057(17) 0.0055(18)
C38 0.030(2) 0.032(2) 0.026(2) -0.0110(18) -0.0017(18) -0.0028(18)
C17 0.038(3) 0.027(2) 0.031(2) -0.0042(18) 0.0108(19) -0.0108(19)
C8 0.038(3) 0.039(3) 0.032(3) -0.016(2) 0.010(2) -0.010(2)
C14 0.038(3) 0.028(2) 0.036(3) -0.0075(19) 0.003(2) -0.0128(19)
C9 0.026(2) 0.030(2) 0.046(3) -0.013(2) 0.011(2) -0.0076(18)
C48 0.034(3) 0.033(2) 0.044(3) -0.016(2) 0.011(2) -0.005(2)
C4 0.035(3) 0.030(2) 0.035(3) -0.0007(19) 0.011(2) -0.0009(19)
C3 0.032(3) 0.037(3) 0.048(3) 0.005(2) -0.008(2) 0.001(2)
C1 0.029(2) 0.027(2) 0.048(3) 0.005(2) -0.004(2) -0.0105(18)
C15 0.053(3) 0.031(2) 0.032(3) -0.010(2) 0.003(2) -0.010(2)
C16 0.054(3) 0.035(3) 0.030(3) -0.004(2) 0.013(2) -0.013(2)
C2 0.032(3) 0.041(3) 0.061(4) 0.008(3) -0.018(2) -0.007(2)

loop_
_atom_type_symbol
_atom_type_description
_atom_type_scat_dispersion_real
_atom_type_scat_dispersion_imag
_atom_type_scat_source
C C 0.0181 0.0091 'International Tables Vol C Tables 4.2.6.8 and 6.1.1.4'
H H 0.0000 0.0000 'International Tables Vol C Tables 4.2.6.8 and 6.1.1.4'
Dy Dy -9.8046 9.8477 'International Tables Vol C Tables 4.2.6.8 and 6.1.1.4'
N N 0.0311 0.0180 'International Tables Vol C Tables 4.2.6.8 and 6.1.1.4'
O O 0.0492 0.0322 'International Tables Vol C Tables 4.2.6.8 and 6.1.1.4'
P P 0.2955 0.4335 'International Tables Vol C Tables 4.2.6.8 and 6.1.1.4'
S S 0.3331 0.5567 'International Tables Vol C Tables 4.2.6.8 and 6.1.1.4'

loop_
_geom_angle_atom_site_label_1
_geom_angle_atom_site_label_2
_geom_angle_atom_site_label_3
_geom_angle
_geom_angle_site_symmetry_1
_geom_angle_site_symmetry_3
_geom_angle_publ_flag
S2 Dy1 S1 90.02(3) . . ?
O2 Dy1 S2 97.49(8) . . ?
O2 Dy1 S1 98.42(8) . . ?
O2 Dy1 O1 164.30(10) . . ?
O2 Dy1 N3 80.44(11) . . ?
O2 Dy1 N2 84.22(11) . . ?
O2 Dy1 N4 97.47(11) . . ?
O1 Dy1 S2 96.11(7) . . ?
O1 Dy1 S1 89.37(7) . . ?
O1 Dy1 N3 84.45(10) . . ?
O1 Dy1 N2 85.83(10) . . ?
O1 Dy1 N4 80.29(10) . . ?
N3 Dy1 S2 134.28(8) . . ?
N3 Dy1 S1 135.65(8) . . ?
N3 Dy1 N2 66.39(11) . . ?
N3 Dy1 N4 66.59(11) . . ?
N2 Dy1 S2 159.31(8) . . ?
N2 Dy1 S1 69.37(8) . . ?
N2 Dy1 N4 131.92(10) . . ?
N4 Dy1 S2 68.49(8) . . ?
N4 Dy1 S1 154.73(8) . . ?
C35 S2 Dy1 99.06(14) . . ?
C25 S1 Dy1 100.35(13) . . ?
O1 P004 C12 113.76(18) . . ?
O1 P004 C18 110.78(19) . . ?
O1 P004 C6 110.01(19) . . ?
C18 P004 C12 108.1(2) . . ?
C18 P004 C6 107.4(2) . . ?
C6 P004 C12 106.5(2) . . ?
C42 O2 Dy1 146.1(3) . . ?
P004 O1 Dy1 154.49(17) . . ?
C25 N1 N2 115.4(3) . . ?
C28 N3 Dy1 118.2(2) . . ?
C28 N3 C32 120.7(3) . . ?
C32 N3 Dy1 118.9(2) . . ?
N1 N2 Dy1 126.5(2) . . ?
C27 N2 Dy1 118.7(3) . . ?
C27 N2 N1 114.3(3) . . ?
C35 N5 N4 114.4(3) . . ?
N5 N4 Dy1 124.7(2) . . ?
C33 N4 Dy1 119.2(3) . . ?
C33 N4 N5 115.3(3) . . ?
C11 C12 P004 119.8(3) . . ?
C11 C12 C7 120.0(4) . . ?
C7 C12 P004 120.0(3) . . ?
C42 C43 H43 119.9 . . ?
C42 C43 C44 120.1(4) . . ?
C44 C43 H43 119.9 . . ?
N3 C28 C29 120.3(4) . . ?
N3 C28 C27 116.5(3) . . ?
C29 C28 C27 123.2(4) . . ?
N3 C32 C33 117.0(3) . . ?
N3 C32 C31 120.8(4) . . ?
C31 C32 C33 122.3(4) . . ?
C28 C29 H29 120.4 . . ?
C30 C29 C28 119.2(4) . . ?
C30 C29 H29 120.4 . . ?
C19 C20 H20 120.1 . . ?
C19 C20 C21 119.8(4) . . ?
C21 C20 H20 120.1 . . ?
C20 C19 H19 119.3 . . ?
C20 C19 C24 121.3(4) . . ?
C24 C19 H19 119.3 . . ?
N4 C33 C32 115.7(3) . . ?
N4 C33 C34 125.3(4) . . ?
C34 C33 C32 119.0(3) . . ?
C45 C46 H46 119.4 . . ?
C45 C46 C47 121.1(4) . . ?
C47 C46 H46 119.4 . . ?
C46 C45 C44 117.2(4) . . ?
C46 C45 C48 121.4(4) . . ?
C44 C45 C48 121.3(4) . . ?
C19 C24 C25 120.9(4) . . ?
C23 C24 C19 118.0(4) . . ?
C23 C24 C25 121.0(4) . . ?
N2 C27 C28 116.8(3) . . ?
N2 C27 C26 123.8(4) . . ?
C28 C27 C26 119.5(3) . . ?
O2 C42 C43 121.3(4) . . ?
O2 C42 C47 120.4(4) . . ?
C43 C42 C47 118.3(4) . . ?
C12 C11 H11 120.0 . . ?
C10 C11 C12 120.0(4) . . ?
C10 C11 H11 120.0 . . ?
C41 C36 C35 121.2(4) . . ?
C41 C36 C37 118.6(4) . . ?
C37 C36 C35 120.2(4) . . ?
C36 C41 H41 119.3 . . ?
C40 C41 C36 121.3(4) . . ?
C40 C41 H41 119.3 . . ?
N1 C25 S1 128.3(3) . . ?
N1 C25 C24 114.0(3) . . ?
C24 C25 S1 117.6(3) . . ?
C29 C30 H30 120.0 . . ?
C31 C30 C29 120.1(4) . . ?
C31 C30 H30 120.0 . . ?
C33 C34 H34A 109.5 . . ?
C33 C34 H34B 109.5 . . ?
C33 C34 H34C 109.5 . . ?
H34A C34 H34B 109.5 . . ?
H34A C34 H34C 109.5 . . ?
H34B C34 H34C 109.5 . . ?
C32 C31 H31 120.5 . . ?
C30 C31 C32 118.9(4) . . ?
C30 C31 H31 120.5 . . ?
C6 C5 H5 119.8 . . ?
C4 C5 H5 119.8 . . ?
C4 C5 C6 120.4(4) . . ?
C13 C18 P004 122.7(3) . . ?
C13 C18 C17 119.0(4) . . ?
C17 C18 P004 118.0(3) . . ?
C11 C10 H10 120.3 . . ?
C11 C10 C9 119.4(4) . . ?
C9 C10 H10 120.3 . . ?
C24 C23 H23 119.7 . . ?
C22 C23 C24 120.7(4) . . ?
C22 C23 H23 119.7 . . ?
C41 C40 H40 120.3 . . ?
C39 C40 C41 119.3(4) . . ?
C39 C40 H40 120.3 . . ?
C12 C7 H7 120.2 . . ?
C8 C7 C12 119.6(4) . . ?
C8 C7 H7 120.2 . . ?
C46 C47 C42 121.1(4) . . ?
C46 C47 H47 119.5 . . ?
C42 C47 H47 119.5 . . ?
C20 C21 H21 120.2 . . ?
C22 C21 C20 119.5(4) . . ?
C22 C21 H21 120.2 . . ?
C18 C13 H13 119.8 . . ?
C14 C13 C18 120.4(4) . . ?
C14 C13 H13 119.8 . . ?
C27 C26 H26A 109.5 . . ?
C27 C26 H26B 109.5 . . ?
C27 C26 H26C 109.5 . . ?
H26A C26 H26B 109.5 . . ?
H26A C26 H26C 109.5 . . ?
H26B C26 H26C 109.5 . . ?
C23 C22 H22 119.7 . . ?
C21 C22 C23 120.7(4) . . ?
C21 C22 H22 119.7 . . ?
C5 C6 P004 121.4(3) . . ?
C5 C6 C1 119.1(4) . . ?
C1 C6 P004 119.4(3) . . ?
N5 C35 S2 128.0(3) . . ?
N5 C35 C36 115.6(3) . . ?
C36 C35 S2 116.4(3) . . ?
C43 C44 C45 122.1(4) . . ?
C43 C44 H44 119.0 . . ?
C45 C44 H44 119.0 . . ?
C36 C37 H37 119.8 . . ?
C38 C37 C36 120.4(4) . . ?
C38 C37 H37 119.8 . . ?
C40 C39 H39 119.9 . . ?
C40 C39 C38 120.2(4) . . ?
C38 C39 H39 119.9 . . ?
C37 C38 C39 120.1(4) . . ?
C37 C38 H38 119.9 . . ?
C39 C38 H38 119.9 . . ?
C18 C17 H17 119.8 . . ?
C16 C17 C18 120.3(4) . . ?
C16 C17 H17 119.8 . . ?
C7 C8 H8 119.9 . . ?
C9 C8 C7 120.2(5) . . ?
C9 C8 H8 119.9 . . ?
C13 C14 H14 120.0 . . ?
C15 C14 C13 120.1(4) . . ?
C15 C14 H14 120.0 . . ?
C10 C9 H9 119.6 . . ?
C8 C9 C10 120.8(4) . . ?
C8 C9 H9 119.6 . . ?
C45 C48 H48A 109.5 . . ?
C45 C48 H48B 109.5 . . ?
C45 C48 H48C 109.5 . . ?
H48A C48 H48B 109.5 . . ?
H48A C48 H48C 109.5 . . ?
H48B C48 H48C 109.5 . . ?
C5 C4 H4 120.0 . . ?
C3 C4 C5 119.9(5) . . ?
C3 C4 H4 120.0 . . ?
C4 C3 H3 119.9 . . ?
C4 C3 C2 120.1(5) . . ?
C2 C3 H3 119.9 . . ?
C6 C1 H1 120.2 . . ?
C2 C1 C6 119.7(4) . . ?
C2 C1 H1 120.2 . . ?
C14 C15 H15 120.0 . . ?
C14 C15 C16 120.0(5) . . ?
C16 C15 H15 120.0 . . ?
C17 C16 C15 120.2(5) . . ?
C17 C16 H16 119.9 . . ?
C15 C16 H16 119.9 . . ?
C3 C2 H2 119.7 . . ?
C1 C2 C3 120.7(5) . . ?
C1 C2 H2 119.7 . . ?

loop_
_geom_bond_atom_site_label_1
_geom_bond_atom_site_label_2
_geom_bond_distance
_geom_bond_site_symmetry_2
_geom_bond_publ_flag
Dy1 S2 2.7541(10) . ?
Dy1 S1 2.7554(9) . ?
Dy1 O2 2.139(3) . ?
Dy1 O1 2.294(3) . ?
Dy1 N3 2.409(3) . ?
Dy1 N2 2.475(3) . ?
Dy1 N4 2.488(3) . ?
S2 C35 1.746(4) . ?
S1 C25 1.741(4) . ?
P004 O1 1.497(3) . ?
P004 C12 1.804(4) . ?
P004 C18 1.785(4) . ?
P004 C6 1.795(4) . ?
O2 C42 1.322(5) . ?
N1 N2 1.388(5) . ?
N1 C25 1.307(5) . ?
N3 C28 1.350(5) . ?
N3 C32 1.350(5) . ?
N2 C27 1.291(5) . ?
N5 N4 1.393(5) . ?
N5 C35 1.304(5) . ?
N4 C33 1.307(5) . ?
C12 C11 1.395(6) . ?
C12 C7 1.398(6) . ?
C43 H43 0.9500 . ?
C43 C42 1.388(6) . ?
C43 C44 1.395(6) . ?
C28 C29 1.397(5) . ?
C28 C27 1.486(5) . ?
C32 C33 1.485(6) . ?
C32 C31 1.397(5) . ?
C29 H29 0.9500 . ?
C29 C30 1.385(6) . ?
C20 H20 0.9500 . ?
C20 C19 1.384(6) . ?
C20 C21 1.393(6) . ?
C19 H19 0.9500 . ?
C19 C24 1.404(6) . ?
C33 C34 1.478(5) . ?
C46 H46 0.9500 . ?
C46 C45 1.390(6) . ?
C46 C47 1.395(6) . ?
C45 C44 1.396(7) . ?
C45 C48 1.513(6) . ?
C24 C25 1.494(5) . ?
C24 C23 1.397(6) . ?
C27 C26 1.505(5) . ?
C42 C47 1.395(6) . ?
C11 H11 0.9500 . ?
C11 C10 1.386(6) . ?
C36 C41 1.398(6) . ?
C36 C35 1.496(5) . ?
C36 C37 1.400(6) . ?
C41 H41 0.9500 . ?
C41 C40 1.396(6) . ?
C30 H30 0.9500 . ?
C30 C31 1.376(6) . ?
C34 H34A 0.9800 . ?
C34 H34B 0.9800 . ?
C34 H34C 0.9800 . ?
C31 H31 0.9500 . ?
C5 H5 0.9500 . ?
C5 C6 1.396(6) . ?
C5 C4 1.387(7) . ?
C18 C13 1.397(6) . ?
C18 C17 1.398(6) . ?
C10 H10 0.9500 . ?
C10 C9 1.390(7) . ?
C23 H23 0.9500 . ?
C23 C22 1.387(6) . ?
C40 H40 0.9500 . ?
C40 C39 1.386(7) . ?
C7 H7 0.9500 . ?
C7 C8 1.382(7) . ?
C47 H47 0.9500 . ?
C21 H21 0.9500 . ?
C21 C22 1.385(6) . ?
C13 H13 0.9500 . ?
C13 C14 1.390(6) . ?
C26 H26A 0.9800 . ?
C26 H26B 0.9800 . ?
C26 H26C 0.9800 . ?
C22 H22 0.9500 . ?
C6 C1 1.401(6) . ?
C44 H44 0.9500 . ?
C37 H37 0.9500 . ?
C37 C38 1.391(6) . ?
C39 H39 0.9500 . ?
C39 C38 1.398(7) . ?
C38 H38 0.9500 . ?
C17 H17 0.9500 . ?
C17 C16 1.382(7) . ?
C8 H8 0.9500 . ?
C8 C9 1.380(7) . ?
C14 H14 0.9500 . ?
C14 C15 1.382(7) . ?
C9 H9 0.9500 . ?
C48 H48A 0.9800 . ?
C48 H48B 0.9800 . ?
C48 H48C 0.9800 . ?
C4 H4 0.9500 . ?
C4 C3 1.376(8) . ?
C3 H3 0.9500 . ?
C3 C2 1.387(8) . ?
C1 H1 0.9500 . ?
C1 C2 1.379(7) . ?
C15 H15 0.9500 . ?
C15 C16 1.392(7) . ?
C16 H16 0.9500 . ?
C2 H2 0.9500 . ?

loop_
_geom_torsion_atom_site_label_1
_geom_torsion_atom_site_label_2
_geom_torsion_atom_site_label_3
_geom_torsion_atom_site_label_4
_geom_torsion
_geom_torsion_site_symmetry_1
_geom_torsion_site_symmetry_2
_geom_torsion_site_symmetry_3
_geom_torsion_site_symmetry_4
_geom_torsion_publ_flag
Dy1 S2 C35 N5 -19.6(4) . . . . ?
Dy1 S2 C35 C36 160.1(3) . . . . ?
Dy1 S1 C25 N1 2.9(4) . . . . ?
Dy1 S1 C25 C24 -179.7(3) . . . . ?
Dy1 O2 C42 C43 117.9(5) . . . . ?
Dy1 O2 C42 C47 -62.2(6) . . . . ?
Dy1 N3 C28 C29 -161.8(3) . . . . ?
Dy1 N3 C28 C27 19.0(4) . . . . ?
Dy1 N3 C32 C33 -18.9(4) . . . . ?
Dy1 N3 C32 C31 160.9(3) . . . . ?
Dy1 N2 C27 C28 -8.6(5) . . . . ?
Dy1 N2 C27 C26 171.5(3) . . . . ?
Dy1 N4 C33 C32 -7.0(4) . . . . ?
Dy1 N4 C33 C34 171.7(3) . . . . ?
P004 C12 C11 C10 173.6(3) . . . . ?
P004 C12 C7 C8 -175.0(4) . . . . ?
P004 C18 C13 C14 173.4(4) . . . . ?
P004 C18 C17 C16 -173.3(4) . . . . ?
P004 C6 C1 C2 178.1(4) . . . . ?
O2 C42 C47 C46 -178.8(4) . . . . ?
O1 P004 C12 C11 -81.3(4) . . . . ?
O1 P004 C12 C7 93.1(4) . . . . ?
O1 P004 C18 C13 167.6(4) . . . . ?
O1 P004 C18 C17 -18.9(4) . . . . ?
O1 P004 C6 C5 178.7(3) . . . . ?
O1 P004 C6 C1 -0.6(4) . . . . ?
N1 N2 C27 C28 179.0(3) . . . . ?
N1 N2 C27 C26 -0.9(6) . . . . ?
N3 C28 C29 C30 0.4(6) . . . . ?
N3 C28 C27 N2 -6.7(5) . . . . ?
N3 C28 C27 C26 173.2(4) . . . . ?
N3 C32 C33 N4 17.0(5) . . . . ?
N3 C32 C33 C34 -161.8(4) . . . . ?
N3 C32 C31 C30 1.0(6) . . . . ?
N2 N1 C25 S1 -2.3(5) . . . . ?
N2 N1 C25 C24 -179.9(3) . . . . ?
N5 N4 C33 C32 -177.3(3) . . . . ?
N5 N4 C33 C34 1.5(6) . . . . ?
N4 N5 C35 S2 5.6(5) . . . . ?
N4 N5 C35 C36 -174.1(3) . . . . ?
C12 P004 O1 Dy1 -3.3(5) . . . . ?
C12 P004 C18 C13 42.3(4) . . . . ?
C12 P004 C18 C17 -144.1(4) . . . . ?
C12 P004 C6 C5 -57.6(4) . . . . ?
C12 P004 C6 C1 123.1(4) . . . . ?
C12 C11 C10 C9 1.4(7) . . . . ?
C12 C7 C8 C9 1.4(7) . . . . ?
C43 C42 C47 C46 1.1(6) . . . . ?
C28 N3 C32 C33 178.6(3) . . . . ?
C28 N3 C32 C31 -1.6(6) . . . . ?
C28 C29 C30 C31 -1.0(6) . . . . ?
C32 N3 C28 C29 0.9(6) . . . . ?
C32 N3 C28 C27 -178.4(3) . . . . ?
C29 C28 C27 N2 174.1(4) . . . . ?
C29 C28 C27 C26 -6.0(6) . . . . ?
C29 C30 C31 C32 0.3(6) . . . . ?
C20 C19 C24 C25 -173.9(4) . . . . ?
C20 C19 C24 C23 2.1(6) . . . . ?
C20 C21 C22 C23 2.4(7) . . . . ?
C19 C20 C21 C22 -1.3(7) . . . . ?
C19 C24 C25 S1 -19.3(5) . . . . ?
C19 C24 C25 N1 158.5(4) . . . . ?
C19 C24 C23 C22 -1.1(6) . . . . ?
C33 C32 C31 C30 -179.2(4) . . . . ?
C46 C45 C44 C43 -0.5(7) . . . . ?
C45 C46 C47 C42 0.4(7) . . . . ?
C24 C23 C22 C21 -1.1(7) . . . . ?
C27 C28 C29 C30 179.6(4) . . . . ?
C42 C43 C44 C45 2.0(7) . . . . ?
C11 C12 C7 C8 -0.6(7) . . . . ?
C11 C10 C9 C8 -0.6(7) . . . . ?
C36 C41 C40 C39 1.3(6) . . . . ?
C36 C37 C38 C39 0.8(7) . . . . ?
C41 C36 C35 S2 26.1(5) . . . . ?
C41 C36 C35 N5 -154.1(4) . . . . ?
C41 C36 C37 C38 -1.1(6) . . . . ?
C41 C40 C39 C38 -1.5(7) . . . . ?
C25 N1 N2 Dy1 0.1(5) . . . . ?
C25 N1 N2 C27 171.9(4) . . . . ?
C25 C24 C23 C22 174.9(4) . . . . ?
C31 C32 C33 N4 -162.8(4) . . . . ?
C31 C32 C33 C34 18.4(6) . . . . ?
C5 C6 C1 C2 -1.3(8) . . . . ?
C5 C4 C3 C2 -1.2(8) . . . . ?
C18 P004 O1 Dy1 -125.3(4) . . . . ?
C18 P004 C12 C11 42.2(4) . . . . ?
C18 P004 C12 C7 -143.4(3) . . . . ?
C18 P004 C6 C5 58.0(4) . . . . ?
C18 P004 C6 C1 -121.2(4) . . . . ?
C18 C13 C14 C15 -0.8(7) . . . . ?
C18 C17 C16 C15 -0.1(8) . . . . ?
C23 C24 C25 S1 164.8(3) . . . . ?
C23 C24 C25 N1 -17.4(6) . . . . ?
C40 C39 C38 C37 0.4(7) . . . . ?
C7 C12 C11 C10 -0.8(6) . . . . ?
C7 C8 C9 C10 -0.8(7) . . . . ?
C47 C46 C45 C44 -0.7(7) . . . . ?
C47 C46 C45 C48 179.8(4) . . . . ?
C21 C20 C19 C24 -0.9(6) . . . . ?
C13 C18 C17 C16 0.5(7) . . . . ?
C13 C14 C15 C16 1.3(8) . . . . ?
C6 P004 O1 Dy1 116.1(4) . . . . ?
C6 P004 C12 C11 157.3(3) . . . . ?
C6 P004 C12 C7 -28.3(4) . . . . ?
C6 P004 C18 C13 -72.3(4) . . . . ?
C6 P004 C18 C17 101.3(4) . . . . ?
C6 C5 C4 C3 1.3(7) . . . . ?
C6 C1 C2 C3 1.4(9) . . . . ?
C35 N5 N4 Dy1 16.7(4) . . . . ?
C35 N5 N4 C33 -173.6(4) . . . . ?
C35 C36 C41 C40 -177.7(4) . . . . ?
C35 C36 C37 C38 176.6(4) . . . . ?
C44 C43 C42 O2 177.7(4) . . . . ?
C44 C43 C42 C47 -2.3(6) . . . . ?
C37 C36 C41 C40 0.0(6) . . . . ?
C37 C36 C35 S2 -151.5(3) . . . . ?
C37 C36 C35 N5 28.2(5) . . . . ?
C17 C18 C13 C14 -0.1(7) . . . . ?
C14 C15 C16 C17 -0.8(8) . . . . ?
C48 C45 C44 C43 179.0(4) . . . . ?
C4 C5 C6 P004 -179.4(3) . . . . ?
C4 C5 C6 C1 -0.1(7) . . . . ?
C4 C3 C2 C1 -0.1(9) . . . . ?

loop_
_smtbx_masks_void_nr
_smtbx_masks_void_average_x
_smtbx_masks_void_average_y
_smtbx_masks_void_average_z
_smtbx_masks_void_volume
_smtbx_masks_void_count_electrons
_smtbx_masks_void_content
1 0.000 0.000 0.500 150.6 35.0 '2 H2O'
